data_9001865
loop_
_publ_author_name
'Cruciani, G.'
'Artioli, G.'
'Gualtieri, A.'
'Stahl, K.'
'Hanson, J. C.'

_publ_section_title
;
 Dehydration dynamics of stilbite using synchrotron X-ray powder diffraction
 Sample: at T = 441 K
;
_journal_name_full 'American Mineralogist'
_journal_page_first 729
_journal_page_last 739
_journal_volume 82
_journal_year 1997
_chemical_formula_sum 'Al0.72 Ca0.12 H0.333 Na0.068 O6.69 Si2.28'
_chemical_name_mineral Stilbite-Ca
_space_group_IT_number 63
_symmetry_space_group_name_Hall '-A 2a 2a'
_symmetry_space_group_name_H-M 'A m m a'
_cell_angle_alpha 90
_cell_angle_beta 90
_cell_angle_gamma 90
_cell_formula_units_Z 24
_cell_length_a 13.7200
_cell_length_b 17.6808
_cell_length_c 17.4461
_cell_volume 4232.085
_database_code_amcsd 0001921
_diffrn_ambient_temperature 441
_exptl_crystal_density_diffrn 1.857
_cod_original_formula_sum '(Si2.28 Al.72) Na.068 Ca.12 O6.69 H.333'
_cod_database_code 9001865

loop_
_space_group_symop_operation_xyz
x,y,z
x,1/2+y,1/2+z
1/2+x,y,-z
1/2+x,1/2+y,1/2-z
1/2-x,-y,z
1/2-x,1/2-y,1/2+z
x,-y,z
x,1/2-y,1/2+z
-x,y,-z
-x,1/2+y,1/2-z
1/2-x,y,z
1/2-x,1/2+y,1/2+z
1/2+x,-y,-z
1/2+x,1/2-y,1/2-z
-x,-y,-z
-x,1/2-y,1/2-z

loop_
_atom_site_label
_atom_site_fract_x
_atom_site_fract_y
_atom_site_fract_z
_atom_site_occupancy
_atom_site_U_iso_or_equiv
_atom_site_type_symbol
_atom_site_attached_hydrogens
Si1 0.13830 0.32890 0.13270 0.76000 0.03600 Si 0
Al1 0.13830 0.32890 0.13270 0.24000 0.03600 Al 0
Si1p 0.13720 0.28970 0.37820 0.76000 0.03600 Si 0
Al1p 0.13720 0.28970 0.37820 0.24000 0.03600 Al 0
Si3 0.04930 0.40840 0.27600 0.76000 0.03600 Si 0
Al3 0.04930 0.40840 0.27600 0.24000 0.03600 Al 0
Si4 0.13590 0.18640 0.23360 0.76000 0.03600 Si 0
Al4 0.13590 0.18640 0.23360 0.24000 0.03600 Al 0
Si5 0.00000 0.29350 0.00000 0.76000 0.03600 Si 0
Al5 0.00000 0.29350 0.00000 0.24000 0.03600 Al 0
Na1 0.25000 0.31500 0.08200 0.06000 0.07800 Na 0
Ca1 0.25000 0.31500 0.08200 0.11000 0.07800 Ca 0
Na2 0.20500 0.00000 0.25100 0.04000 0.07800 Na 0
Ca2 0.20500 0.00000 0.25100 0.07000 0.07800 Ca 0
Na4 0.25000 0.50000 0.11190 0.11000 0.07800 Na 0
Ca4 0.25000 0.50000 0.11190 0.19000 0.07800 Ca 0
Na5 0.25000 0.50000 0.42200 0.10000 0.07800 Na 0
Ca5 0.25000 0.50000 0.42200 0.17000 0.07800 Ca 0
O1 0.06730 0.34680 0.05770 1.00000 0.05200 O 0
O1p 0.06660 0.26680 0.45200 1.00000 0.05200 O 0
O3 0.12120 0.24170 0.16010 1.00000 0.05200 O 0
O3p 0.12320 0.21430 0.32250 1.00000 0.05200 O 0
O4 0.10150 0.38880 0.19550 1.00000 0.05200 O 0
O4p 0.12500 0.37400 0.33750 1.00000 0.05200 O 0
O7 0.25000 0.36350 0.11530 1.00000 0.05200 O 0
O7p 0.25000 0.27830 0.40510 1.00000 0.05200 O 0
O8 0.06520 0.11620 0.21040 1.00000 0.05200 O 0
O9 0.06720 0.50000 0.29790 1.00000 0.05200 O 0
O10 0.25000 0.15790 0.22650 1.00000 0.05200 O 0
Wat1 0.14200 0.00000 0.38900 0.49000 0.09000 O 2
Wat2 0.04430 0.00000 0.58510 1.00000 0.09000 O 2
Wat3 0.10700 0.00000 -0.05200 0.58000 0.09000 O 2

loop_
_cod_changelog_entry_id
_cod_changelog_entry_author
_cod_changelog_entry_date
_cod_changelog_entry_text
1
;cod-tools version 3.8.0
Id: cif_guess_AMCSD_atom_types 9581 2023-05-17 12:35:41Z saulius
;
2023-05-21T08:51:47+03:00
;Derived atom types and hydrogen counts
from atom names that follow the AMCSD naming convention
(Wat == water, O-H == hydroxyl).
;

loop_
_cod_related_entry_id
_cod_related_entry_database
_cod_related_entry_code
1 AMCSD 0001921
